data_1565728
loop_
_publ_author_name
'Modak, Sudipta'
'Borah, Suchibrata'
'Prakasham, A.P.'
'Shaikh, Mobin M.'
'Butcher, Raymond J.'
'Gangwar, Manoj'
'Ghosh, Prasenjit'

_publ_section_title
;
 A comparison between (a/n-NHC)PdX2(pyridine) and (a/n-NHC)2PdX2
 (X&#x202F;=&#x202F;I, Cl) type complexes of abnormal fused-bicyclic
 imidazo[1,2-a]pyridine based N-heterocyclic carbene (a-NHC) and of normal
 imidazole based N-heterocyclic carbene (n-NHC) ligands in the
 Suzuki-Miyaura coupling reactions
;
_journal_name_full 'Inorganica Chimica Acta'
_journal_page_first 119090
_journal_paper_doi 10.1016/j.ica.2019.119090
_journal_volume 498
_journal_year 2019
_chemical_formula_moiety 'C22 H23 I2 N3 Pd'
_chemical_formula_sum 'C22 H23 I2 N3 Pd'
_chemical_formula_weight 689.63
_space_group_crystal_system monoclinic
_space_group_IT_number 14
_space_group_name_Hall '-P 2yn'
_space_group_name_H-M_alt 'P 1 21/n 1'
_atom_sites_solution_hydrogens geom
_atom_sites_solution_primary direct
_atom_sites_solution_secondary difmap
_audit_creation_method SHELXL-2018/3
_cell_angle_alpha 90
_cell_angle_beta 92.606(2)
_cell_angle_gamma 90
_cell_formula_units_Z 4
_cell_length_a 11.4502(3)
_cell_length_b 9.3869(2)
_cell_length_c 21.4088(4)
_cell_measurement_reflns_used 8642
_cell_measurement_temperature 150(2)
_cell_measurement_theta_max 32.7293
_cell_measurement_theta_min 3.2924
_cell_volume 2298.68(9)
_computing_cell_refinement 'CrysAlis RED, Oxford Diffraction Ltd.,'
_computing_data_collection 'CrysAlis CCD, Oxford Diffraction Ltd.,'
_computing_data_reduction 'CrysAlis RED, Oxford Diffraction Ltd.,'
_computing_molecular_graphics Ortep3
_computing_publication_material Shelx97
_computing_structure_refinement 'SHELXL-2018/3 (Sheldrick, 2018)'
_computing_structure_solution 'SHELXS-97 (Sheldrick, 1997)'
_diffrn_ambient_temperature 150(2)
_diffrn_detector_area_resol_mean 15.9948
_diffrn_measured_fraction_theta_full 0.998
_diffrn_measured_fraction_theta_max 0.912
_diffrn_measurement_device_type 'OXFORD DIFFRACTION XCALIBUR-S'
_diffrn_measurement_method \w/q-scan
_diffrn_radiation_type MoK\a
_diffrn_radiation_wavelength 0.71073
_diffrn_reflns_av_R_equivalents 0.0428
_diffrn_reflns_av_unetI/netI 0.0674
_diffrn_reflns_Laue_measured_fraction_full 0.998
_diffrn_reflns_Laue_measured_fraction_max 0.912
_diffrn_reflns_limit_h_max 17
_diffrn_reflns_limit_h_min -16
_diffrn_reflns_limit_k_max 12
_diffrn_reflns_limit_k_min -14
_diffrn_reflns_limit_l_max 31
_diffrn_reflns_limit_l_min -31
_diffrn_reflns_number 24862
_diffrn_reflns_point_group_measured_fraction_full 0.998
_diffrn_reflns_point_group_measured_fraction_max 0.912
_diffrn_reflns_theta_full 25.242
_diffrn_reflns_theta_max 32.783
_diffrn_reflns_theta_min 3.298
_exptl_absorpt_coefficient_mu 3.506
_exptl_absorpt_correction_T_max 0.5264
_exptl_absorpt_correction_T_min 0.3908
_exptl_absorpt_correction_type multi-scan
_exptl_absorpt_process_details
;
CrysAlis RED, Oxford Diffraction
;
_exptl_crystal_colour yellow
_exptl_crystal_density_diffrn 1.993
_exptl_crystal_density_method 'not measured'
_exptl_crystal_description block
_exptl_crystal_F_000 1312
_exptl_crystal_size_max 0.330
_exptl_crystal_size_mid 0.260
_exptl_crystal_size_min 0.210
_refine_diff_density_max 1.150
_refine_diff_density_min -0.682
_refine_diff_density_rms 0.121
_refine_ls_extinction_coef .
_refine_ls_extinction_method none
_refine_ls_goodness_of_fit_ref 0.802
_refine_ls_hydrogen_treatment constr
_refine_ls_matrix_type full
_refine_ls_number_parameters 256
_refine_ls_number_reflns 7786
_refine_ls_number_restraints 0
_refine_ls_restrained_S_all 0.802
_refine_ls_R_factor_all 0.0692
_refine_ls_R_factor_gt 0.0328
_refine_ls_shift/su_max 0.000
_refine_ls_shift/su_mean 0.000
_refine_ls_structure_factor_coef Fsqd
_refine_ls_weighting_details 'w=1/[\s^2^(Fo^2^)+(0.0264P)^2^] where P=(Fo^2^+2Fc^2^)/3'
_refine_ls_weighting_scheme calc
_refine_ls_wR_factor_gt 0.0567
_refine_ls_wR_factor_ref 0.0615
_reflns_Friedel_coverage 0.000
_reflns_Friedel_fraction_full .
_reflns_Friedel_fraction_max .
_reflns_number_gt 4738
_reflns_number_total 7786
_reflns_threshold_expression 'I > 2\s(I)'
_cod_data_source_file ICA-2019-498-119090.cif
_cod_data_source_block 1
_cod_original_sg_symbol_H-M 'P 21/n'
_cod_database_code 1565728
_shelx_shelxl_version_number 2018/3
_shelx_space_group_comment
;
The symmetry employed for this shelxl refinement is uniquely defined
by the following loop, which should always be used as a source of
symmetry information in preference to the above space-group names.
They are only intended as comments.
;
_shelx_estimated_absorpt_t_min 0.391
_shelx_estimated_absorpt_t_max 0.526

loop_
_space_group_symop_operation_xyz
'x, y, z'
'-x+1/2, y+1/2, -z+1/2'
'-x, -y, -z'
'x-1/2, -y-1/2, z-1/2'

loop_
_atom_site_label
_atom_site_type_symbol
_atom_site_fract_x
_atom_site_fract_y
_atom_site_fract_z
_atom_site_U_iso_or_equiv
_atom_site_adp_type
_atom_site_occupancy
_atom_site_site_symmetry_order
_atom_site_calc_flag
_atom_site_refinement_flags_posn
_atom_site_refinement_flags_adp
_atom_site_refinement_flags_occupancy
_atom_site_disorder_assembly
_atom_site_disorder_group
Pd1 Pd 0.20650(2) 0.29757(2) 0.10664(2) 0.02587(6) Uani 1 1 d . . . . .
I1 I 0.30384(2) 0.40394(2) 0.00922(2) 0.04129(7) Uani 1 1 d . . . . .
I2 I 0.09405(2) 0.17555(2) 0.19442(2) 0.03655(6) Uani 1 1 d . . . . .
N1 N 0.2581(2) 0.0237(2) 0.04204(11) 0.0264(6) Uani 1 1 d . . . . .
N2 N 0.4232(2) -0.0567(2) 0.08311(11) 0.0275(6) Uani 1 1 d . . . . .
N3 N 0.1351(2) 0.4987(2) 0.12265(11) 0.0286(6) Uani 1 1 d . . . . .
C1 C 0.2901(3) 0.1184(3) 0.09080(13) 0.0262(7) Uani 1 1 d . . . . .
C2 C 0.3921(3) 0.0660(3) 0.11647(13) 0.0270(7) Uani 1 1 d . . . . .
C3 C 0.3417(3) -0.0806(3) 0.03778(13) 0.0278(7) Uani 1 1 d . . . . .
C4 C 0.3317(3) -0.1822(3) -0.01029(14) 0.0315(7) Uani 1 1 d . . . . .
H4 H 0.389656 -0.253793 -0.013840 0.038 Uiso 1 1 calc R U . . .
C5 C 0.2379(3) -0.1769(3) -0.05188(13) 0.0317(8) Uani 1 1 d . . . . .
C6 C 0.1516(3) -0.0701(3) -0.04481(14) 0.0335(7) Uani 1 1 d . . . . .
H6 H 0.084827 -0.067350 -0.072802 0.040 Uiso 1 1 calc R U . . .
C7 C 0.1636(3) 0.0277(3) 0.00142(14) 0.0302(7) Uani 1 1 d . . . . .
H7 H 0.105841 0.099295 0.005482 0.036 Uiso 1 1 calc R U . . .
C8 C 0.2241(4) -0.2804(3) -0.10561(14) 0.0448(9) Uani 1 1 d . . . . .
H8A H 0.228771 -0.228842 -0.145219 0.067 Uiso 1 1 calc R U . . .
H8B H 0.147968 -0.327863 -0.104300 0.067 Uiso 1 1 calc R U . . .
H8C H 0.286469 -0.351819 -0.102222 0.067 Uiso 1 1 calc R U . . .
C9 C 0.5289(3) -0.1445(3) 0.09117(14) 0.0296(7) Uani 1 1 d . . . . .
H9A H 0.588489 -0.091796 0.116925 0.036 Uiso 1 1 calc R U . . .
H9B H 0.561160 -0.162338 0.049768 0.036 Uiso 1 1 calc R U . . .
C10 C 0.5045(3) -0.2862(3) 0.12235(14) 0.0371(8) Uani 1 1 d . . . . .
H10A H 0.476454 -0.269126 0.164277 0.056 Uiso 1 1 calc R U . . .
H10B H 0.576460 -0.342703 0.125574 0.056 Uiso 1 1 calc R U . . .
H10C H 0.444704 -0.338198 0.097302 0.056 Uiso 1 1 calc R U . . .
C11 C 0.4675(3) 0.1268(3) 0.16723(14) 0.0285(7) Uani 1 1 d . . . . .
C12 C 0.5193(3) 0.0452(3) 0.21502(14) 0.0321(7) Uani 1 1 d . . . . .
H12 H 0.504339 -0.054214 0.216545 0.039 Uiso 1 1 calc R U . . .
C13 C 0.5927(3) 0.1076(4) 0.26052(15) 0.0385(8) Uani 1 1 d . . . . .
H13 H 0.628717 0.049274 0.292113 0.046 Uiso 1 1 calc R U . . .
C14 C 0.6148(3) 0.2527(4) 0.26115(15) 0.0389(8) Uani 1 1 d . . . . .
C15 C 0.5574(3) 0.3340(3) 0.21534(16) 0.0386(8) Uani 1 1 d . . . . .
H15 H 0.567039 0.434504 0.216285 0.046 Uiso 1 1 calc R U . . .
C16 C 0.4870(3) 0.2747(3) 0.16858(15) 0.0356(8) Uani 1 1 d . . . . .
H16 H 0.451521 0.333715 0.137082 0.043 Uiso 1 1 calc R U . . .
C17 C 0.6979(4) 0.3203(4) 0.30937(17) 0.0540(10) Uani 1 1 d . . . . .
H17A H 0.696722 0.266120 0.348481 0.081 Uiso 1 1 calc R U . . .
H17B H 0.673568 0.418642 0.316894 0.081 Uiso 1 1 calc R U . . .
H17C H 0.777221 0.319857 0.294022 0.081 Uiso 1 1 calc R U . . .
C18 C 0.1902(3) 0.5895(3) 0.16049(16) 0.0388(8) Uani 1 1 d . . . . .
H18 H 0.251938 0.554346 0.187330 0.047 Uiso 1 1 calc R U . . .
C19 C 0.1637(3) 0.7323(3) 0.16351(17) 0.0432(9) Uani 1 1 d . . . . .
H19 H 0.206533 0.794181 0.191207 0.052 Uiso 1 1 calc R U . . .
C20 C 0.0751(4) 0.7816(4) 0.12587(18) 0.0521(11) Uani 1 1 d . . . . .
H20 H 0.055614 0.879938 0.126090 0.063 Uiso 1 1 calc R U . . .
C21 C 0.0123(4) 0.6883(4) 0.08680(17) 0.0491(10) Uani 1 1 d . . . . .
H21 H -0.052250 0.720515 0.061119 0.059 Uiso 1 1 calc R U . . .
C22 C 0.0461(3) 0.5495(3) 0.08647(15) 0.0403(9) Uani 1 1 d . . . . .
H22 H 0.004567 0.485432 0.059240 0.048 Uiso 1 1 calc R U . . .

loop_
_atom_site_aniso_label
_atom_site_aniso_U_11
_atom_site_aniso_U_22
_atom_site_aniso_U_33
_atom_site_aniso_U_23
_atom_site_aniso_U_13
_atom_site_aniso_U_12
Pd1 0.02995(15) 0.02039(11) 0.02734(11) -0.00098(8) 0.00210(10) 0.00552(9)
I1 0.05882(18) 0.02782(11) 0.03868(12) 0.00304(8) 0.01805(11) 0.00610(10)
I2 0.04608(16) 0.03128(11) 0.03294(11) 0.00086(8) 0.00874(10) 0.00039(10)
N1 0.0302(17) 0.0203(12) 0.0289(13) 0.0002(9) 0.0032(11) 0.0053(11)
N2 0.0259(16) 0.0252(12) 0.0315(13) -0.0005(10) 0.0026(12) 0.0066(11)
N3 0.0310(17) 0.0248(13) 0.0303(13) -0.0007(10) 0.0034(12) 0.0069(11)
C1 0.032(2) 0.0222(14) 0.0250(14) 0.0017(11) 0.0044(13) 0.0024(13)
C2 0.033(2) 0.0188(13) 0.0298(15) -0.0008(11) 0.0052(14) 0.0029(13)
C3 0.032(2) 0.0224(14) 0.0295(15) 0.0034(11) 0.0058(14) 0.0040(13)
C4 0.041(2) 0.0233(15) 0.0303(15) 0.0030(12) 0.0061(15) 0.0054(14)
C5 0.043(2) 0.0264(16) 0.0262(15) 0.0003(12) 0.0052(15) -0.0013(15)
C6 0.034(2) 0.0358(17) 0.0300(16) 0.0001(13) -0.0020(14) -0.0002(15)
C7 0.028(2) 0.0284(16) 0.0337(16) 0.0032(13) -0.0027(14) 0.0043(13)
C8 0.056(3) 0.042(2) 0.0363(18) -0.0099(15) 0.0025(18) 0.0003(18)
C9 0.031(2) 0.0255(15) 0.0325(16) -0.0012(12) 0.0010(14) 0.0089(13)
C10 0.048(2) 0.0287(16) 0.0351(17) 0.0024(13) 0.0052(16) 0.0067(15)
C11 0.0265(19) 0.0285(15) 0.0305(15) -0.0018(12) 0.0022(14) 0.0044(13)
C12 0.035(2) 0.0310(16) 0.0301(16) -0.0002(13) 0.0044(15) 0.0050(14)
C13 0.034(2) 0.048(2) 0.0332(17) 0.0010(14) -0.0005(16) 0.0056(16)
C14 0.032(2) 0.050(2) 0.0341(18) -0.0078(15) 0.0030(16) -0.0037(16)
C15 0.034(2) 0.0343(18) 0.048(2) -0.0052(15) 0.0065(17) -0.0032(15)
C16 0.033(2) 0.0332(17) 0.0406(18) 0.0002(14) -0.0009(16) 0.0023(15)
C17 0.039(3) 0.069(3) 0.053(2) -0.0088(19) -0.0058(19) -0.013(2)
C18 0.037(2) 0.0366(19) 0.0432(19) -0.0084(15) 0.0041(17) -0.0018(15)
C19 0.042(3) 0.0346(19) 0.053(2) -0.0080(16) 0.0069(19) -0.0019(17)
C20 0.069(3) 0.0278(18) 0.062(2) 0.0023(17) 0.022(2) 0.0096(19)
C21 0.055(3) 0.042(2) 0.050(2) 0.0079(17) 0.000(2) 0.0192(19)
C22 0.049(3) 0.0347(18) 0.0373(18) -0.0035(14) -0.0008(17) 0.0070(17)

loop_
_atom_type_symbol
_atom_type_description
_atom_type_scat_dispersion_real
_atom_type_scat_dispersion_imag
_atom_type_scat_source
C C 0.0033 0.0016 'International Tables Vol C Tables 4.2.6.8 and 6.1.1.4'
H H 0.0000 0.0000 'International Tables Vol C Tables 4.2.6.8 and 6.1.1.4'
N N 0.0061 0.0033 'International Tables Vol C Tables 4.2.6.8 and 6.1.1.4'
I I -0.4742 1.8119 'International Tables Vol C Tables 4.2.6.8 and 6.1.1.4'
Pd Pd -0.9988 1.0072 'International Tables Vol C Tables 4.2.6.8 and 6.1.1.4'

loop_
_geom_angle_atom_site_label_1
_geom_angle_atom_site_label_2
_geom_angle_atom_site_label_3
_geom_angle
_geom_angle_site_symmetry_1
_geom_angle_site_symmetry_3
C1 Pd1 N3 173.84(12) . .
C1 Pd1 I2 90.51(8) . .
N3 Pd1 I2 93.96(7) . .
C1 Pd1 I1 87.74(8) . .
N3 Pd1 I1 88.28(6) . .
I2 Pd1 I1 173.365(13) . .
C7 N1 C3 120.9(2) . .
C7 N1 C1 129.1(3) . .
C3 N1 C1 109.9(3) . .
C3 N2 C2 108.7(3) . .
C3 N2 C9 122.5(2) . .
C2 N2 C9 128.7(3) . .
C18 N3 C22 117.1(3) . .
C18 N3 Pd1 120.3(2) . .
C22 N3 Pd1 121.3(2) . .
C2 C1 N1 105.1(2) . .
C2 C1 Pd1 130.8(2) . .
N1 C1 Pd1 123.7(2) . .
C1 C2 N2 108.8(3) . .
C1 C2 C11 128.5(3) . .
N2 C2 C11 122.6(3) . .
N2 C3 N1 107.4(2) . .
N2 C3 C4 132.7(3) . .
N1 C3 C4 119.9(3) . .
C5 C4 C3 119.2(3) . .
C5 C4 H4 120.4 . .
C3 C4 H4 120.4 . .
C4 C5 C6 119.2(3) . .
C4 C5 C8 121.7(3) . .
C6 C5 C8 119.1(3) . .
C7 C6 C5 120.6(3) . .
C7 C6 H6 119.7 . .
C5 C6 H6 119.7 . .
C6 C7 N1 120.1(3) . .
C6 C7 H7 119.9 . .
N1 C7 H7 119.9 . .
C5 C8 H8A 109.5 . .
C5 C8 H8B 109.5 . .
H8A C8 H8B 109.5 . .
C5 C8 H8C 109.5 . .
H8A C8 H8C 109.5 . .
H8B C8 H8C 109.5 . .
N2 C9 C10 112.1(3) . .
N2 C9 H9A 109.2 . .
C10 C9 H9A 109.2 . .
N2 C9 H9B 109.2 . .
C10 C9 H9B 109.2 . .
H9A C9 H9B 107.9 . .
C9 C10 H10A 109.5 . .
C9 C10 H10B 109.5 . .
H10A C10 H10B 109.5 . .
C9 C10 H10C 109.5 . .
H10A C10 H10C 109.5 . .
H10B C10 H10C 109.5 . .
C12 C11 C16 117.8(3) . .
C12 C11 C2 123.2(3) . .
C16 C11 C2 119.0(3) . .
C13 C12 C11 120.6(3) . .
C13 C12 H12 119.7 . .
C11 C12 H12 119.7 . .
C14 C13 C12 121.8(3) . .
C14 C13 H13 119.1 . .
C12 C13 H13 119.1 . .
C13 C14 C15 117.0(3) . .
C13 C14 C17 121.9(3) . .
C15 C14 C17 121.1(3) . .
C16 C15 C14 122.4(3) . .
C16 C15 H15 118.8 . .
C14 C15 H15 118.8 . .
C15 C16 C11 120.2(3) . .
C15 C16 H16 119.9 . .
C11 C16 H16 119.9 . .
C14 C17 H17A 109.5 . .
C14 C17 H17B 109.5 . .
H17A C17 H17B 109.5 . .
C14 C17 H17C 109.5 . .
H17A C17 H17C 109.5 . .
H17B C17 H17C 109.5 . .
N3 C18 C19 124.0(4) . .
N3 C18 H18 118.0 . .
C19 C18 H18 118.0 . .
C20 C19 C18 117.8(4) . .
C20 C19 H19 121.1 . .
C18 C19 H19 121.1 . .
C19 C20 C21 119.9(3) . .
C19 C20 H20 120.0 . .
C21 C20 H20 120.0 . .
C22 C21 C20 117.9(4) . .
C22 C21 H21 121.1 . .
C20 C21 H21 121.1 . .
N3 C22 C21 123.2(3) . .
N3 C22 H22 118.4 . .
C21 C22 H22 118.4 . .

loop_
_geom_bond_atom_site_label_1
_geom_bond_atom_site_label_2
_geom_bond_distance
_geom_bond_site_symmetry_2
Pd1 C1 1.972(3) .
Pd1 N3 2.092(2) .
Pd1 I2 2.5926(3) .
Pd1 I1 2.6077(3) .
N1 C7 1.357(4) .
N1 C3 1.374(4) .
N1 C1 1.407(4) .
N2 C3 1.334(4) .
N2 C2 1.409(3) .
N2 C9 1.468(4) .
N3 C18 1.317(4) .
N3 C22 1.339(4) .
C1 C2 1.360(4) .
C2 C11 1.472(4) .
C3 C4 1.404(4) .
C4 C5 1.365(5) .
C4 H4 0.9500 .
C5 C6 1.420(4) .
C5 C8 1.509(4) .
C6 C7 1.352(4) .
C6 H6 0.9500 .
C7 H7 0.9500 .
C8 H8A 0.9800 .
C8 H8B 0.9800 .
C8 H8C 0.9800 .
C9 C10 1.520(4) .
C9 H9A 0.9900 .
C9 H9B 0.9900 .
C10 H10A 0.9800 .
C10 H10B 0.9800 .
C10 H10C 0.9800 .
C11 C12 1.389(4) .
C11 C16 1.406(4) .
C12 C13 1.387(5) .
C12 H12 0.9500 .
C13 C14 1.385(5) .
C13 H13 0.9500 .
C14 C15 1.385(5) .
C14 C17 1.511(5) .
C15 C16 1.374(5) .
C15 H15 0.9500 .
C16 H16 0.9500 .
C17 H17A 0.9800 .
C17 H17B 0.9800 .
C17 H17C 0.9800 .
C18 C19 1.376(4) .
C18 H18 0.9500 .
C19 C20 1.349(5) .
C19 H19 0.9500 .
C20 C21 1.389(5) .
C20 H20 0.9500 .
C21 C22 1.359(4) .
C21 H21 0.9500 .
C22 H22 0.9500 .

loop_
_geom_hbond_atom_site_label_D
_geom_hbond_atom_site_label_H
_geom_hbond_atom_site_label_A
_geom_hbond_distance_DH
_geom_hbond_distance_HA
_geom_hbond_distance_DA
_geom_hbond_angle_DHA
_geom_hbond_site_symmetry_A
_geom_hbond_publ_flag
C9 H9B I1 0.99 3.05 3.820(3) 135.5 3_655 yes
C10 H10A I2 0.98 3.21 4.146(3) 160.7 2_545 yes
C10 H10B I1 0.98 3.30 3.813(3) 114.5 3_655 yes
C18 H18 I2 0.95 3.23 3.963(4) 135.8 2 yes

loop_
_geom_torsion_atom_site_label_1
_geom_torsion_atom_site_label_2
_geom_torsion_atom_site_label_3
_geom_torsion_atom_site_label_4
_geom_torsion
_geom_torsion_site_symmetry_1
_geom_torsion_site_symmetry_2
_geom_torsion_site_symmetry_3
_geom_torsion_site_symmetry_4
C7 N1 C1 C2 -179.6(3) . . . .
C3 N1 C1 C2 -1.8(3) . . . .
C7 N1 C1 Pd1 -6.0(4) . . . .
C3 N1 C1 Pd1 171.8(2) . . . .
N1 C1 C2 N2 1.3(3) . . . .
Pd1 C1 C2 N2 -171.7(2) . . . .
N1 C1 C2 C11 176.7(3) . . . .
Pd1 C1 C2 C11 3.8(5) . . . .
C3 N2 C2 C1 -0.3(3) . . . .
C9 N2 C2 C1 176.1(3) . . . .
C3 N2 C2 C11 -176.1(3) . . . .
C9 N2 C2 C11 0.3(4) . . . .
C2 N2 C3 N1 -0.8(3) . . . .
C9 N2 C3 N1 -177.5(2) . . . .
C2 N2 C3 C4 176.4(3) . . . .
C9 N2 C3 C4 -0.3(5) . . . .
C7 N1 C3 N2 179.6(2) . . . .
C1 N1 C3 N2 1.6(3) . . . .
C7 N1 C3 C4 2.0(4) . . . .
C1 N1 C3 C4 -176.0(3) . . . .
N2 C3 C4 C5 -177.7(3) . . . .
N1 C3 C4 C5 -0.8(4) . . . .
C3 C4 C5 C6 -1.1(4) . . . .
C3 C4 C5 C8 178.2(3) . . . .
C4 C5 C6 C7 1.8(5) . . . .
C8 C5 C6 C7 -177.5(3) . . . .
C5 C6 C7 N1 -0.7(5) . . . .
C3 N1 C7 C6 -1.3(4) . . . .
C1 N1 C7 C6 176.4(3) . . . .
C3 N2 C9 C10 -77.8(3) . . . .
C2 N2 C9 C10 106.2(3) . . . .
C1 C2 C11 C12 138.0(3) . . . .
N2 C2 C11 C12 -47.1(5) . . . .
C1 C2 C11 C16 -40.9(5) . . . .
N2 C2 C11 C16 134.0(3) . . . .
C16 C11 C12 C13 -3.3(5) . . . .
C2 C11 C12 C13 177.8(3) . . . .
C11 C12 C13 C14 1.6(5) . . . .
C12 C13 C14 C15 2.0(5) . . . .
C12 C13 C14 C17 -177.9(3) . . . .
C13 C14 C15 C16 -4.0(5) . . . .
C17 C14 C15 C16 175.9(3) . . . .
C14 C15 C16 C11 2.4(5) . . . .
C12 C11 C16 C15 1.3(5) . . . .
C2 C11 C16 C15 -179.7(3) . . . .
C22 N3 C18 C19 -1.9(5) . . . .
Pd1 N3 C18 C19 165.5(3) . . . .
N3 C18 C19 C20 0.8(5) . . . .
C18 C19 C20 C21 1.4(6) . . . .
C19 C20 C21 C22 -2.3(6) . . . .
C18 N3 C22 C21 0.8(5) . . . .
Pd1 N3 C22 C21 -166.4(3) . . . .
C20 C21 C22 N3 1.3(6) . . . .
